data_7704829
loop_
_publ_author_name
'Helmer, Joschua'
'Hepp, Alexander'
'Lips, Felicitas'

_publ_section_title
;
 An unsaturated amido-substituted six-vertex germanium cluster and its
 reactions with alkenes and alkynes.
;
_journal_issue 34
_journal_name_full 'Dalton transactions (Cambridge, England : 2003)'
_journal_page_first 11843
_journal_page_last 11850
_journal_paper_doi 10.1039/d0dt01984d
_journal_volume 49
_journal_year 2020
_chemical_formula_sum 'C60 H104 Ge6 N4 Si4'
_chemical_formula_weight 1429.37
_space_group_crystal_system tetragonal
_space_group_IT_number 114
_space_group_name_Hall 'P -4 2n'
_space_group_name_H-M_alt 'P -4 21 c'
_atom_sites_solution_hydrogens geom
_audit_creation_method SHELXL-2014/7
_audit_update_record
;
2020-06-01 deposited with the CCDC.	2020-07-13 downloaded from the CCDC.
;
_cell_angle_alpha 90
_cell_angle_beta 90
_cell_angle_gamma 90
_cell_formula_units_Z 4
_cell_length_a 16.4377(7)
_cell_length_b 16.4377(7)
_cell_length_c 27.2437(12)
_cell_measurement_reflns_used 9820
_cell_measurement_temperature 100(2)
_cell_measurement_theta_max 27.09
_cell_measurement_theta_min 2.30
_cell_volume 7361.2(5)
_computing_cell_refinement 'Bruker SAINT'
_computing_data_collection 'Bruker APEX2'
_computing_data_reduction 'Bruker SAINT'
_computing_molecular_graphics 'Bruker SHELXTL'
_computing_publication_material 'Bruker SHELXTL'
_computing_structure_refinement 'SHELXL-2014/7 (Sheldrick, 2014)'
_computing_structure_solution 'SHELXS-97 (Sheldrick 2008)'
_diffrn_ambient_temperature 100(2)
_diffrn_measured_fraction_theta_full 0.999
_diffrn_measured_fraction_theta_max 0.999
_diffrn_measurement_device_type 'Bruker APEX-II CCD'
_diffrn_measurement_method '\f and \w scans'
_diffrn_radiation_type MoK\a
_diffrn_radiation_wavelength 0.71073
_diffrn_reflns_av_R_equivalents 0.0466
_diffrn_reflns_av_unetI/netI 0.0273
_diffrn_reflns_Laue_measured_fraction_full 0.999
_diffrn_reflns_Laue_measured_fraction_max 0.999
_diffrn_reflns_limit_h_max 21
_diffrn_reflns_limit_h_min -21
_diffrn_reflns_limit_k_max 21
_diffrn_reflns_limit_k_min -21
_diffrn_reflns_limit_l_max 34
_diffrn_reflns_limit_l_min -34
_diffrn_reflns_number 82973
_diffrn_reflns_point_group_measured_fraction_full 0.999
_diffrn_reflns_point_group_measured_fraction_max 1.000
_diffrn_reflns_theta_full 25.242
_diffrn_reflns_theta_max 27.111
_diffrn_reflns_theta_min 2.303
_exptl_absorpt_coefficient_mu 2.519
_exptl_absorpt_correction_T_max 0.7113
_exptl_absorpt_correction_T_min 0.5541
_exptl_absorpt_correction_type multi-scan
_exptl_absorpt_process_details SADABS
_exptl_crystal_colour orange
_exptl_crystal_density_diffrn 1.290
_exptl_crystal_description rod
_exptl_crystal_F_000 2960
_exptl_crystal_size_max 0.176
_exptl_crystal_size_mid 0.099
_exptl_crystal_size_min 0.096
_refine_diff_density_max 0.860
_refine_diff_density_min -0.732
_refine_diff_density_rms 0.089
_refine_ls_abs_structure_details
;
 Refined as an inversion twin.
;
_refine_ls_abs_structure_Flack 0.053(14)
_refine_ls_extinction_method none
_refine_ls_goodness_of_fit_ref 1.193
_refine_ls_hydrogen_treatment constr
_refine_ls_matrix_type full
_refine_ls_number_parameters 336
_refine_ls_number_reflns 8118
_refine_ls_number_restraints 0
_refine_ls_restrained_S_all 1.193
_refine_ls_R_factor_all 0.0423
_refine_ls_R_factor_gt 0.0377
_refine_ls_shift/su_max 0.000
_refine_ls_shift/su_mean 0.000
_refine_ls_structure_factor_coef Fsqd
_refine_ls_weighting_details 'w=1/[\s^2^(Fo^2^)+(0.0352P)^2^+10.7659P] where P=(Fo^2^+2Fc^2^)/3'
_refine_ls_weighting_scheme calc
_refine_ls_wR_factor_gt 0.0874
_refine_ls_wR_factor_ref 0.0906
_reflns_Friedel_coverage 0.832
_reflns_Friedel_fraction_full 1.000
_reflns_Friedel_fraction_max 1.000
_reflns_number_gt 7544
_reflns_number_total 8118
_reflns_threshold_expression 'I > 2\s(I)'
_cod_data_source_file d0dt01984d2.cif
_cod_data_source_block fl190215sq
_cod_depositor_comments 'Adding full bibliography for 7704828--7704832.cif.'
_cod_original_cell_volume 7361.2(7)
_cod_database_code 7704829
_shelx_shelxl_version_number 2014/7
_shelx_space_group_comment
;
The symmetry employed for this shelxl refinement is uniquely defined
by the following loop, which should always be used as a source of
symmetry information in preference to the above space-group names.
They are only intended as comments.
;

loop_
_space_group_symop_operation_xyz
'x, y, z'
'y, -x, -z'
'-y, x, -z'
'x+1/2, -y+1/2, -z+1/2'
'-x+1/2, y+1/2, -z+1/2'
'-x, -y, z'
'-y+1/2, -x+1/2, z+1/2'
'y+1/2, x+1/2, z+1/2'

loop_
_atom_site_label
_atom_site_type_symbol
_atom_site_fract_x
_atom_site_fract_y
_atom_site_fract_z
_atom_site_U_iso_or_equiv
_atom_site_adp_type
_atom_site_occupancy
_atom_site_site_symmetry_order
_atom_site_calc_flag
_atom_site_refinement_flags_posn
_atom_site_refinement_flags_adp
_atom_site_refinement_flags_occupancy
_atom_site_disorder_assembly
_atom_site_disorder_group
Ge1 Ge 0.07431(3) 0.59902(3) 0.65307(2) 0.02145(12) Uani 1 1 d . . . . .
Ge2 Ge 0.05759(3) 0.44031(4) 0.68740(2) 0.02346(12) Uani 1 1 d . . . . .
Ge3 Ge 0.07550(3) 0.48043(3) 0.59709(2) 0.02010(12) Uani 1 1 d . . . . .
Si4 Si 0.23242(10) 0.70459(10) 0.67668(6) 0.0283(3) Uani 1 1 d . . . . .
Si5 Si 0.19285(9) 0.49672(9) 0.50441(5) 0.0227(3) Uani 1 1 d . . . . .
N1 N 0.1401(3) 0.6605(3) 0.69459(16) 0.0222(9) Uani 1 1 d . . . . .
N2 N 0.1524(3) 0.4406(3) 0.55328(15) 0.0231(9) Uani 1 1 d . . . . .
C1 C 0.0999(3) 0.6816(3) 0.74005(19) 0.0241(11) Uani 1 1 d . . . . .
C2 C 0.0477(3) 0.7489(4) 0.7422(2) 0.0301(12) Uani 1 1 d . . . . .
C3 C 0.0074(4) 0.7658(4) 0.7853(2) 0.0392(15) Uani 1 1 d . . . . .
H3 H -0.0277 0.8117 0.7867 0.047 Uiso 1 1 calc R U . . .
C4 C 0.0168(4) 0.7176(5) 0.8267(2) 0.0462(18) Uani 1 1 d . . . . .
H4 H -0.0110 0.7304 0.8563 0.055 Uiso 1 1 calc R U . . .
C5 C 0.0675(4) 0.6508(4) 0.8240(2) 0.0395(15) Uani 1 1 d . . . . .
H5 H 0.0735 0.6172 0.8522 0.047 Uiso 1 1 calc R U . . .
C6 C 0.1101(4) 0.6308(4) 0.7814(2) 0.0289(12) Uani 1 1 d . . . . .
C7 C 0.0337(4) 0.8048(4) 0.6980(2) 0.0373(14) Uani 1 1 d . . . . .
H7 H 0.0685 0.7849 0.6704 0.045 Uiso 1 1 calc R U . . .
C8 C -0.0546(4) 0.8026(5) 0.6809(3) 0.0513(18) Uani 1 1 d . . . . .
H8A H -0.0614 0.8390 0.6527 0.077 Uiso 1 1 calc R U . . .
H8B H -0.0690 0.7470 0.6713 0.077 Uiso 1 1 calc R U . . .
H8C H -0.0902 0.8204 0.7076 0.077 Uiso 1 1 calc R U . . .
C9 C 0.0588(6) 0.8929(4) 0.7095(4) 0.070(3) Uani 1 1 d . . . . .
H9A H 0.1155 0.8939 0.7205 0.105 Uiso 1 1 calc R U . . .
H9B H 0.0531 0.9262 0.6799 0.105 Uiso 1 1 calc R U . . .
H9C H 0.0237 0.9147 0.7355 0.105 Uiso 1 1 calc R U . . .
C10 C 0.1653(4) 0.5573(4) 0.7817(2) 0.0350(13) Uani 1 1 d . . . . .
H10 H 0.1719 0.5392 0.7469 0.042 Uiso 1 1 calc R U . . .
C11 C 0.1307(6) 0.4850(4) 0.8107(3) 0.056(2) Uani 1 1 d . . . . .
H11A H 0.1693 0.4396 0.8094 0.084 Uiso 1 1 calc R U . . .
H11B H 0.1221 0.5012 0.8449 0.084 Uiso 1 1 calc R U . . .
H11C H 0.0788 0.4682 0.7961 0.084 Uiso 1 1 calc R U . . .
C12 C 0.2501(5) 0.5781(5) 0.8014(3) 0.054(2) Uani 1 1 d . . . . .
H12A H 0.2841 0.5291 0.8010 0.081 Uiso 1 1 calc R U . . .
H12B H 0.2749 0.6199 0.7806 0.081 Uiso 1 1 calc R U . . .
H12C H 0.2455 0.5985 0.8350 0.081 Uiso 1 1 calc R U . . .
C13 C 0.2689(4) 0.7735(4) 0.7265(3) 0.0428(16) Uani 1 1 d . . . . .
H13A H 0.3206 0.7984 0.7167 0.064 Uiso 1 1 calc R U . . .
H13B H 0.2284 0.8162 0.7323 0.064 Uiso 1 1 calc R U . . .
H13C H 0.2768 0.7421 0.7567 0.064 Uiso 1 1 calc R U . . .
C14 C 0.2190(5) 0.7654(4) 0.6193(3) 0.0456(17) Uani 1 1 d . . . . .
H14A H 0.2712 0.7895 0.6098 0.068 Uiso 1 1 calc R U . . .
H14B H 0.1997 0.7298 0.5929 0.068 Uiso 1 1 calc R U . . .
H14C H 0.1792 0.8087 0.6250 0.068 Uiso 1 1 calc R U . . .
C15 C 0.3075(4) 0.6231(4) 0.6645(2) 0.0359(14) Uani 1 1 d . . . . .
H15A H 0.3593 0.6474 0.6544 0.054 Uiso 1 1 calc R U . . .
H15B H 0.3157 0.5909 0.6944 0.054 Uiso 1 1 calc R U . . .
H15C H 0.2872 0.5877 0.6382 0.054 Uiso 1 1 calc R U . . .
C16 C 0.1762(3) 0.3572(3) 0.5611(2) 0.0251(11) Uani 1 1 d . . . . .
C17 C 0.2472(3) 0.3390(3) 0.5881(2) 0.0273(11) Uani 1 1 d . . . . .
C18 C 0.2707(4) 0.2578(4) 0.5927(2) 0.0346(13) Uani 1 1 d . . . . .
H18 H 0.3177 0.2446 0.6113 0.042 Uiso 1 1 calc R U . . .
C19 C 0.2265(4) 0.1962(4) 0.5705(3) 0.0402(15) Uani 1 1 d . . . . .
H19 H 0.2443 0.1414 0.5731 0.048 Uiso 1 1 calc R U . . .
C20 C 0.1571(4) 0.2143(4) 0.5447(2) 0.0359(13) Uani 1 1 d . . . . .
H20 H 0.1272 0.1715 0.5299 0.043 Uiso 1 1 calc R U . . .
C21 C 0.1298(4) 0.2935(3) 0.5399(2) 0.0299(12) Uani 1 1 d . . . . .
C22 C 0.2963(4) 0.4041(4) 0.6138(2) 0.0298(12) Uani 1 1 d . . . . .
H22 H 0.2698 0.4577 0.6070 0.036 Uiso 1 1 calc R U . . .
C23 C 0.3836(4) 0.4083(5) 0.5949(3) 0.0448(16) Uani 1 1 d . . . . .
H23A H 0.4130 0.4511 0.6125 0.067 Uiso 1 1 calc R U . . .
H23B H 0.4105 0.3559 0.6004 0.067 Uiso 1 1 calc R U . . .
H23C H 0.3832 0.4206 0.5597 0.067 Uiso 1 1 calc R U . . .
C24 C 0.2963(4) 0.3909(4) 0.6695(2) 0.0387(15) Uani 1 1 d . . . . .
H24A H 0.3285 0.4338 0.6852 0.058 Uiso 1 1 calc R U . . .
H24B H 0.2403 0.3928 0.6818 0.058 Uiso 1 1 calc R U . . .
H24C H 0.3202 0.3378 0.6770 0.058 Uiso 1 1 calc R U . . .
C25 C 0.0506(3) 0.3104(4) 0.5130(2) 0.0311(12) Uani 1 1 d . . . . .
H25 H 0.0389 0.3698 0.5162 0.037 Uiso 1 1 calc R U . . .
C26 C 0.0569(4) 0.2909(4) 0.4581(2) 0.0414(15) Uani 1 1 d . . . . .
H26A H 0.0047 0.3026 0.4422 0.062 Uiso 1 1 calc R U . . .
H26B H 0.0996 0.3244 0.4433 0.062 Uiso 1 1 calc R U . . .
H26C H 0.0703 0.2333 0.4539 0.062 Uiso 1 1 calc R U . . .
C27 C -0.0205(4) 0.2643(4) 0.5355(3) 0.0432(15) Uani 1 1 d . . . . .
H27A H -0.0704 0.2767 0.5172 0.065 Uiso 1 1 calc R U . . .
H27B H -0.0098 0.2057 0.5340 0.065 Uiso 1 1 calc R U . . .
H27C H -0.0273 0.2808 0.5698 0.065 Uiso 1 1 calc R U . . .
C28 C 0.2621(4) 0.4302(4) 0.4678(2) 0.0377(14) Uani 1 1 d . . . . .
H28A H 0.2849 0.4614 0.4404 0.057 Uiso 1 1 calc R U . . .
H28B H 0.3064 0.4105 0.4888 0.057 Uiso 1 1 calc R U . . .
H28C H 0.2315 0.3837 0.4550 0.057 Uiso 1 1 calc R U . . .
C29 C 0.2505(4) 0.5864(4) 0.5272(2) 0.0372(14) Uani 1 1 d . . . . .
H29A H 0.2725 0.6168 0.4992 0.056 Uiso 1 1 calc R U . . .
H29B H 0.2141 0.6217 0.5461 0.056 Uiso 1 1 calc R U . . .
H29C H 0.2953 0.5681 0.5482 0.056 Uiso 1 1 calc R U . . .
C30 C 0.1095(4) 0.5356(4) 0.4643(2) 0.0342(13) Uani 1 1 d . . . . .
H30A H 0.1330 0.5669 0.4371 0.051 Uiso 1 1 calc R U . . .
H30B H 0.0784 0.4897 0.4511 0.051 Uiso 1 1 calc R U . . .
H30C H 0.0734 0.5708 0.4835 0.051 Uiso 1 1 calc R U . . .

loop_
_atom_site_aniso_label
_atom_site_aniso_U_11
_atom_site_aniso_U_22
_atom_site_aniso_U_33
_atom_site_aniso_U_23
_atom_site_aniso_U_13
_atom_site_aniso_U_12
Ge1 0.0209(3) 0.0242(3) 0.0192(2) -0.0022(2) 0.0010(2) -0.0035(2)
Ge2 0.0207(3) 0.0294(3) 0.0203(2) 0.0040(2) -0.0020(2) -0.0032(2)
Ge3 0.0208(3) 0.0208(3) 0.0187(2) 0.0005(2) 0.0016(2) 0.0000(2)
Si4 0.0221(7) 0.0279(8) 0.0349(8) -0.0074(6) 0.0059(6) -0.0053(6)
Si5 0.0237(7) 0.0240(7) 0.0205(6) 0.0010(6) 0.0035(6) 0.0011(5)
N1 0.024(2) 0.021(2) 0.021(2) -0.0039(17) 0.0022(17) -0.0008(17)
N2 0.027(2) 0.021(2) 0.021(2) 0.0007(17) 0.0028(17) 0.0001(18)
C1 0.022(2) 0.027(3) 0.023(2) -0.005(2) 0.003(2) -0.006(2)
C2 0.020(3) 0.036(3) 0.034(3) -0.014(2) 0.001(2) -0.003(2)
C3 0.027(3) 0.046(4) 0.044(3) -0.024(3) 0.003(3) -0.002(3)
C4 0.035(4) 0.066(5) 0.038(3) -0.023(3) 0.010(3) -0.015(3)
C5 0.045(4) 0.052(4) 0.021(3) -0.008(3) 0.000(3) -0.020(3)
C6 0.032(3) 0.032(3) 0.023(3) -0.004(2) -0.002(2) -0.012(2)
C7 0.031(3) 0.034(3) 0.046(4) 0.002(3) -0.004(3) 0.006(3)
C8 0.036(4) 0.051(4) 0.067(5) -0.006(4) -0.010(4) 0.009(3)
C9 0.075(6) 0.032(4) 0.104(7) 0.006(4) -0.036(5) -0.005(4)
C10 0.049(4) 0.032(3) 0.024(3) -0.003(2) -0.010(2) -0.008(3)
C11 0.096(6) 0.038(4) 0.033(3) 0.011(3) -0.015(4) -0.015(4)
C12 0.053(4) 0.054(4) 0.056(4) -0.010(4) -0.029(4) 0.008(4)
C13 0.033(3) 0.040(4) 0.055(4) -0.019(3) 0.007(3) -0.010(3)
C14 0.047(4) 0.034(3) 0.055(4) 0.007(3) 0.018(3) -0.006(3)
C15 0.024(3) 0.041(3) 0.043(3) -0.011(3) 0.001(3) -0.002(2)
C16 0.028(3) 0.024(3) 0.023(3) 0.000(2) 0.004(2) 0.007(2)
C17 0.030(3) 0.025(3) 0.026(3) 0.003(2) 0.003(2) 0.006(2)
C18 0.041(3) 0.027(3) 0.036(3) 0.005(3) 0.000(3) 0.010(2)
C19 0.051(4) 0.026(3) 0.044(4) 0.008(3) 0.004(3) 0.013(3)
C20 0.045(4) 0.024(3) 0.039(3) -0.005(2) 0.004(3) 0.004(3)
C21 0.037(3) 0.025(3) 0.028(3) -0.003(2) 0.006(2) 0.002(2)
C22 0.033(3) 0.030(3) 0.026(3) 0.001(2) -0.003(2) 0.006(2)
C23 0.034(3) 0.057(4) 0.043(4) 0.003(3) -0.002(3) -0.005(3)
C24 0.040(4) 0.038(3) 0.038(3) 0.003(3) -0.005(3) 0.006(3)
C25 0.026(3) 0.028(3) 0.040(3) -0.009(2) -0.001(2) -0.003(2)
C26 0.038(3) 0.054(4) 0.033(3) -0.010(3) 0.006(3) -0.001(3)
C27 0.041(4) 0.043(4) 0.045(4) -0.009(3) 0.006(3) -0.004(3)
C28 0.039(3) 0.039(3) 0.035(3) 0.003(3) 0.012(3) 0.006(3)
C29 0.040(3) 0.038(3) 0.034(3) 0.001(3) 0.007(3) -0.013(3)
C30 0.034(3) 0.046(4) 0.022(3) 0.013(3) 0.000(2) 0.004(3)

loop_
_atom_type_symbol
_atom_type_description
_atom_type_scat_dispersion_real
_atom_type_scat_dispersion_imag
_atom_type_scat_source
C C 0.0033 0.0016 'International Tables Vol C Tables 4.2.6.8 and 6.1.1.4'
H H 0.0000 0.0000 'International Tables Vol C Tables 4.2.6.8 and 6.1.1.4'
N N 0.0061 0.0033 'International Tables Vol C Tables 4.2.6.8 and 6.1.1.4'
Si Si 0.0817 0.0704 'International Tables Vol C Tables 4.2.6.8 and 6.1.1.4'
Ge Ge 0.1547 1.8001 'International Tables Vol C Tables 4.2.6.8 and 6.1.1.4'

loop_
_geom_angle_atom_site_label_1
_geom_angle_atom_site_label_2
_geom_angle_atom_site_label_3
_geom_angle
_geom_angle_site_symmetry_1
_geom_angle_site_symmetry_3
_geom_angle_publ_flag
N1 Ge1 Ge2 115.16(14) . 6_565 ?
N1 Ge1 Ge3 142.85(14) . . ?
Ge2 Ge1 Ge3 91.97(2) 6_565 . ?
N1 Ge1 Ge2 111.21(14) . . ?
Ge2 Ge1 Ge2 62.41(3) 6_565 . ?
Ge3 Ge1 Ge2 57.99(2) . . ?
Ge1 Ge2 Ge3 78.64(2) 6_565 . ?
Ge1 Ge2 Ge2 64.86(2) 6_565 6_565 ?
Ge3 Ge2 Ge2 83.947(18) . 6_565 ?
Ge1 Ge2 Ge1 101.92(3) 6_565 . ?
Ge3 Ge2 Ge1 54.935(19) . . ?
Ge2 Ge2 Ge1 52.72(2) 6_565 . ?
N2 Ge3 Ge1 132.75(14) . . ?
N2 Ge3 Ge3 138.34(14) . 6_565 ?
Ge1 Ge3 Ge3 78.16(2) . 6_565 ?
N2 Ge3 Ge2 127.15(14) . . ?
Ge1 Ge3 Ge2 67.08(2) . . ?
Ge3 Ge3 Ge2 87.332(19) 6_565 . ?
N1 Si4 C15 109.2(3) . . ?
N1 Si4 C13 109.1(3) . . ?
C15 Si4 C13 110.8(3) . . ?
N1 Si4 C14 110.6(3) . . ?
C15 Si4 C14 108.4(3) . . ?
C13 Si4 C14 108.8(4) . . ?
N2 Si5 C29 111.0(3) . . ?
N2 Si5 C30 110.3(2) . . ?
C29 Si5 C30 107.3(3) . . ?
N2 Si5 C28 109.2(3) . . ?
C29 Si5 C28 109.4(3) . . ?
C30 Si5 C28 109.6(3) . . ?
C1 N1 Si4 122.4(4) . . ?
C1 N1 Ge1 112.6(3) . . ?
Si4 N1 Ge1 123.9(2) . . ?
C16 N2 Si5 120.7(3) . . ?
C16 N2 Ge3 115.2(3) . . ?
Si5 N2 Ge3 124.1(3) . . ?
C2 C1 C6 120.5(5) . . ?
C2 C1 N1 120.3(5) . . ?
C6 C1 N1 119.2(5) . . ?
C3 C2 C1 119.3(6) . . ?
C3 C2 C7 118.4(6) . . ?
C1 C2 C7 122.3(5) . . ?
C2 C3 C4 121.6(6) . . ?
C2 C3 H3 119.2 . . ?
C4 C3 H3 119.2 . . ?
C5 C4 C3 118.6(6) . . ?
C5 C4 H4 120.7 . . ?
C3 C4 H4 120.7 . . ?
C4 C5 C6 122.3(6) . . ?
C4 C5 H5 118.9 . . ?
C6 C5 H5 118.9 . . ?
C5 C6 C1 117.7(6) . . ?
C5 C6 C10 119.0(6) . . ?
C1 C6 C10 123.3(5) . . ?
C8 C7 C2 111.7(6) . . ?
C8 C7 C9 109.9(6) . . ?
C2 C7 C9 111.4(6) . . ?
C8 C7 H7 107.9 . . ?
C2 C7 H7 107.9 . . ?
C9 C7 H7 107.9 . . ?
C7 C8 H8A 109.5 . . ?
C7 C8 H8B 109.5 . . ?
H8A C8 H8B 109.5 . . ?
C7 C8 H8C 109.5 . . ?
H8A C8 H8C 109.5 . . ?
H8B C8 H8C 109.5 . . ?
C7 C9 H9A 109.5 . . ?
C7 C9 H9B 109.5 . . ?
H9A C9 H9B 109.5 . . ?
C7 C9 H9C 109.5 . . ?
H9A C9 H9C 109.5 . . ?
H9B C9 H9C 109.5 . . ?
C6 C10 C12 111.7(5) . . ?
C6 C10 C11 113.6(6) . . ?
C12 C10 C11 109.3(6) . . ?
C6 C10 H10 107.3 . . ?
C12 C10 H10 107.3 . . ?
C11 C10 H10 107.3 . . ?
C10 C11 H11A 109.5 . . ?
C10 C11 H11B 109.5 . . ?
H11A C11 H11B 109.5 . . ?
C10 C11 H11C 109.5 . . ?
H11A C11 H11C 109.5 . . ?
H11B C11 H11C 109.5 . . ?
C10 C12 H12A 109.5 . . ?
C10 C12 H12B 109.5 . . ?
H12A C12 H12B 109.5 . . ?
C10 C12 H12C 109.5 . . ?
H12A C12 H12C 109.5 . . ?
H12B C12 H12C 109.5 . . ?
Si4 C13 H13A 109.5 . . ?
Si4 C13 H13B 109.5 . . ?
H13A C13 H13B 109.5 . . ?
Si4 C13 H13C 109.5 . . ?
H13A C13 H13C 109.5 . . ?
H13B C13 H13C 109.5 . . ?
Si4 C14 H14A 109.5 . . ?
Si4 C14 H14B 109.5 . . ?
H14A C14 H14B 109.5 . . ?
Si4 C14 H14C 109.5 . . ?
H14A C14 H14C 109.5 . . ?
H14B C14 H14C 109.5 . . ?
Si4 C15 H15A 109.5 . . ?
Si4 C15 H15B 109.5 . . ?
H15A C15 H15B 109.5 . . ?
Si4 C15 H15C 109.5 . . ?
H15A C15 H15C 109.5 . . ?
H15B C15 H15C 109.5 . . ?
C17 C16 C21 119.9(5) . . ?
C17 C16 N2 120.3(5) . . ?
C21 C16 N2 119.8(5) . . ?
C18 C17 C16 118.7(6) . . ?
C18 C17 C22 119.1(5) . . ?
C16 C17 C22 122.1(5) . . ?
C19 C18 C17 120.9(6) . . ?
C19 C18 H18 119.5 . . ?
C17 C18 H18 119.5 . . ?
C20 C19 C18 120.0(6) . . ?
C20 C19 H19 120.0 . . ?
C18 C19 H19 120.0 . . ?
C19 C20 C21 121.5(6) . . ?
C19 C20 H20 119.2 . . ?
C21 C20 H20 119.2 . . ?
C20 C21 C16 118.8(6) . . ?
C20 C21 C25 119.7(6) . . ?
C16 C21 C25 121.4(5) . . ?
C17 C22 C23 112.3(5) . . ?
C17 C22 C24 111.1(5) . . ?
C23 C22 C24 109.8(5) . . ?
C17 C22 H22 107.9 . . ?
C23 C22 H22 107.9 . . ?
C24 C22 H22 107.9 . . ?
C22 C23 H23A 109.5 . . ?
C22 C23 H23B 109.5 . . ?
H23A C23 H23B 109.5 . . ?
C22 C23 H23C 109.5 . . ?
H23A C23 H23C 109.5 . . ?
H23B C23 H23C 109.5 . . ?
C22 C24 H24A 109.5 . . ?
C22 C24 H24B 109.5 . . ?
H24A C24 H24B 109.5 . . ?
C22 C24 H24C 109.5 . . ?
H24A C24 H24C 109.5 . . ?
H24B C24 H24C 109.5 . . ?
C21 C25 C27 111.9(5) . . ?
C21 C25 C26 112.0(5) . . ?
C27 C25 C26 109.9(5) . . ?
C21 C25 H25 107.6 . . ?
C27 C25 H25 107.6 . . ?
C26 C25 H25 107.6 . . ?
C25 C26 H26A 109.5 . . ?
C25 C26 H26B 109.5 . . ?
H26A C26 H26B 109.5 . . ?
C25 C26 H26C 109.5 . . ?
H26A C26 H26C 109.5 . . ?
H26B C26 H26C 109.5 . . ?
C25 C27 H27A 109.5 . . ?
C25 C27 H27B 109.5 . . ?
H27A C27 H27B 109.5 . . ?
C25 C27 H27C 109.5 . . ?
H27A C27 H27C 109.5 . . ?
H27B C27 H27C 109.5 . . ?
Si5 C28 H28A 109.5 . . ?
Si5 C28 H28B 109.5 . . ?
H28A C28 H28B 109.5 . . ?
Si5 C28 H28C 109.5 . . ?
H28A C28 H28C 109.5 . . ?
H28B C28 H28C 109.5 . . ?
Si5 C29 H29A 109.5 . . ?
Si5 C29 H29B 109.5 . . ?
H29A C29 H29B 109.5 . . ?
Si5 C29 H29C 109.5 . . ?
H29A C29 H29C 109.5 . . ?
H29B C29 H29C 109.5 . . ?
Si5 C30 H30A 109.5 . . ?
Si5 C30 H30B 109.5 . . ?
H30A C30 H30B 109.5 . . ?
Si5 C30 H30C 109.5 . . ?
H30A C30 H30C 109.5 . . ?
H30B C30 H30C 109.5 . . ?

loop_
_geom_bond_atom_site_label_1
_geom_bond_atom_site_label_2
_geom_bond_distance
_geom_bond_site_symmetry_2
_geom_bond_publ_flag
Ge1 N1 1.863(4) . ?
Ge1 Ge2 2.4481(7) 6_565 ?
Ge1 Ge3 2.4751(7) . ?
Ge1 Ge2 2.7852(8) . ?
Ge2 Ge1 2.4481(7) 6_565 ?
Ge2 Ge3 2.5642(7) . ?
Ge2 Ge2 2.7268(11) 6_565 ?
Ge3 N2 1.857(4) . ?
Ge3 Ge3 2.5639(11) 6_565 ?
Si4 N1 1.751(5) . ?
Si4 C15 1.852(6) . ?
Si4 C13 1.867(7) . ?
Si4 C14 1.869(8) . ?
Si5 N2 1.751(4) . ?
Si5 C29 1.859(6) . ?
Si5 C30 1.866(6) . ?
Si5 C28 1.868(6) . ?
N1 C1 1.446(6) . ?
N2 C16 1.441(7) . ?
C1 C2 1.401(8) . ?
C1 C6 1.412(8) . ?
C2 C3 1.378(8) . ?
C2 C7 1.532(9) . ?
C3 C4 1.387(10) . ?
C3 H3 0.9500 . ?
C4 C5 1.381(11) . ?
C4 H4 0.9500 . ?
C5 C6 1.396(8) . ?
C5 H5 0.9500 . ?
C6 C10 1.511(9) . ?
C7 C8 1.525(9) . ?
C7 C9 1.538(10) . ?
C7 H7 1.0000 . ?
C8 H8A 0.9800 . ?
C8 H8B 0.9800 . ?
C8 H8C 0.9800 . ?
C9 H9A 0.9800 . ?
C9 H9B 0.9800 . ?
C9 H9C 0.9800 . ?
C10 C12 1.532(9) . ?
C10 C11 1.534(9) . ?
C10 H10 1.0000 . ?
C11 H11A 0.9800 . ?
C11 H11B 0.9800 . ?
C11 H11C 0.9800 . ?
C12 H12A 0.9800 . ?
C12 H12B 0.9800 . ?
C12 H12C 0.9800 . ?
C13 H13A 0.9800 . ?
C13 H13B 0.9800 . ?
C13 H13C 0.9800 . ?
C14 H14A 0.9800 . ?
C14 H14B 0.9800 . ?
C14 H14C 0.9800 . ?
C15 H15A 0.9800 . ?
C15 H15B 0.9800 . ?
C15 H15C 0.9800 . ?
C16 C17 1.411(8) . ?
C16 C21 1.419(8) . ?
C17 C18 1.395(8) . ?
C17 C22 1.512(8) . ?
C18 C19 1.385(10) . ?
C18 H18 0.9500 . ?
C19 C20 1.372(10) . ?
C19 H19 0.9500 . ?
C20 C21 1.382(8) . ?
C20 H20 0.9500 . ?
C21 C25 1.520(8) . ?
C22 C23 1.526(8) . ?
C22 C24 1.533(8) . ?
C22 H22 1.0000 . ?
C23 H23A 0.9800 . ?
C23 H23B 0.9800 . ?
C23 H23C 0.9800 . ?
C24 H24A 0.9800 . ?
C24 H24B 0.9800 . ?
C24 H24C 0.9800 . ?
C25 C27 1.523(9) . ?
C25 C26 1.532(8) . ?
C25 H25 1.0000 . ?
C26 H26A 0.9800 . ?
C26 H26B 0.9800 . ?
C26 H26C 0.9800 . ?
C27 H27A 0.9800 . ?
C27 H27B 0.9800 . ?
C27 H27C 0.9800 . ?
C28 H28A 0.9800 . ?
C28 H28B 0.9800 . ?
C28 H28C 0.9800 . ?
C29 H29A 0.9800 . ?
C29 H29B 0.9800 . ?
C29 H29C 0.9800 . ?
C30 H30A 0.9800 . ?
C30 H30B 0.9800 . ?
C30 H30C 0.9800 . ?

loop_
_geom_torsion_atom_site_label_1
_geom_torsion_atom_site_label_2
_geom_torsion_atom_site_label_3
_geom_torsion_atom_site_label_4
_geom_torsion
_geom_torsion_site_symmetry_1
_geom_torsion_site_symmetry_2
_geom_torsion_site_symmetry_3
_geom_torsion_site_symmetry_4
_geom_torsion_publ_flag
C15 Si4 N1 C1 124.8(4) . . . . ?
C13 Si4 N1 C1 3.6(5) . . . . ?
C14 Si4 N1 C1 -116.0(5) . . . . ?
C15 Si4 N1 Ge1 -67.6(4) . . . . ?
C13 Si4 N1 Ge1 171.1(3) . . . . ?
C14 Si4 N1 Ge1 51.6(4) . . . . ?
Ge2 Ge1 N1 C1 -4.8(4) 6_565 . . . ?
Ge3 Ge1 N1 C1 -137.8(3) . . . . ?
Ge2 Ge1 N1 C1 -73.3(4) . . . . ?
Ge2 Ge1 N1 Si4 -173.4(2) 6_565 . . . ?
Ge3 Ge1 N1 Si4 53.6(4) . . . . ?
Ge2 Ge1 N1 Si4 118.1(3) . . . . ?
C29 Si5 N2 C16 -118.6(4) . . . . ?
C30 Si5 N2 C16 122.6(4) . . . . ?
C28 Si5 N2 C16 2.1(5) . . . . ?
C29 Si5 N2 Ge3 63.2(4) . . . . ?
C30 Si5 N2 Ge3 -55.6(4) . . . . ?
C28 Si5 N2 Ge3 -176.1(3) . . . . ?
Ge1 Ge3 N2 C16 124.0(3) . . . . ?
Ge3 Ge3 N2 C16 -107.8(4) 6_565 . . . ?
Ge2 Ge3 N2 C16 32.0(4) . . . . ?
Ge1 Ge3 N2 Si5 -57.7(3) . . . . ?
Ge3 Ge3 N2 Si5 70.5(4) 6_565 . . . ?
Ge2 Ge3 N2 Si5 -149.73(19) . . . . ?
Si4 N1 C1 C2 85.7(6) . . . . ?
Ge1 N1 C1 C2 -83.1(5) . . . . ?
Si4 N1 C1 C6 -98.0(5) . . . . ?
Ge1 N1 C1 C6 93.2(5) . . . . ?
C6 C1 C2 C3 1.0(8) . . . . ?
N1 C1 C2 C3 177.3(5) . . . . ?
C6 C1 C2 C7 -179.0(5) . . . . ?
N1 C1 C2 C7 -2.7(8) . . . . ?
C1 C2 C3 C4 -0.3(9) . . . . ?
C7 C2 C3 C4 179.7(6) . . . . ?
C2 C3 C4 C5 -0.6(10) . . . . ?
C3 C4 C5 C6 0.9(10) . . . . ?
C4 C5 C6 C1 -0.2(9) . . . . ?
C4 C5 C6 C10 179.1(6) . . . . ?
C2 C1 C6 C5 -0.7(8) . . . . ?
N1 C1 C6 C5 -177.1(5) . . . . ?
C2 C1 C6 C10 180.0(5) . . . . ?
N1 C1 C6 C10 3.6(8) . . . . ?
C3 C2 C7 C8 -63.3(8) . . . . ?
C1 C2 C7 C8 116.7(6) . . . . ?
C3 C2 C7 C9 60.1(8) . . . . ?
C1 C2 C7 C9 -119.9(7) . . . . ?
C5 C6 C10 C12 -85.4(7) . . . . ?
C1 C6 C10 C12 93.9(7) . . . . ?
C5 C6 C10 C11 38.7(7) . . . . ?
C1 C6 C10 C11 -142.0(6) . . . . ?
Si5 N2 C16 C17 85.2(6) . . . . ?
Ge3 N2 C16 C17 -96.5(5) . . . . ?
Si5 N2 C16 C21 -92.4(6) . . . . ?
Ge3 N2 C16 C21 86.0(5) . . . . ?
C21 C16 C17 C18 0.9(8) . . . . ?
N2 C16 C17 C18 -176.6(5) . . . . ?
C21 C16 C17 C22 -176.6(5) . . . . ?
N2 C16 C17 C22 5.9(8) . . . . ?
C16 C17 C18 C19 1.3(9) . . . . ?
C22 C17 C18 C19 178.8(6) . . . . ?
C17 C18 C19 C20 -2.0(10) . . . . ?
C18 C19 C20 C21 0.5(10) . . . . ?
C19 C20 C21 C16 1.7(9) . . . . ?
C19 C20 C21 C25 -177.2(6) . . . . ?
C17 C16 C21 C20 -2.4(8) . . . . ?
N2 C16 C21 C20 175.2(5) . . . . ?
C17 C16 C21 C25 176.6(5) . . . . ?
N2 C16 C21 C25 -5.9(8) . . . . ?
C18 C17 C22 C23 62.6(7) . . . . ?
C16 C17 C22 C23 -119.9(6) . . . . ?
C18 C17 C22 C24 -60.7(7) . . . . ?
C16 C17 C22 C24 116.7(6) . . . . ?
C20 C21 C25 C27 56.7(7) . . . . ?
C16 C21 C25 C27 -122.2(6) . . . . ?
C20 C21 C25 C26 -67.2(7) . . . . ?
C16 C21 C25 C26 113.8(6) . . . . ?
